data_4340169
loop_
_publ_author_name
'Kato, Merii'
'Tanase, Tomoaki'
'Mikuriya, Masahiro'

_publ_section_title
;
 Dinuclear copper(II) complexes with {Cu2(mu-hydroxo)bis(mu-carboxylato)}+
 cores and their reactions with sugar phosphate esters: A substrate
 binding model of fructose-1,6-bisphosphatase.
;
_journal_issue 7
_journal_name_full 'Inorganic chemistry'
_journal_page_first 2925
_journal_page_last 2941
_journal_paper_doi 10.1021/ic051942d
_journal_volume 45
_journal_year 2006
_chemical_formula_sum 'C42 H69 Cu2 N7 O13'
_chemical_formula_weight 1007.14
_space_group_IT_number 63
_symmetry_cell_setting orthorhombic
_symmetry_Int_Tables_number 63
_symmetry_space_group_name_Hall '-C 2c 2'
_symmetry_space_group_name_H-M 'C m c m'
_cell_angle_alpha 90
_cell_angle_beta 90
_cell_angle_gamma 90
_cell_formula_units_Z 4
_cell_length_a 15.063(7)
_cell_length_b 16.132(7)
_cell_length_c 21.297(8)
_cell_measurement_reflns_used 25
_cell_measurement_temperature 155.2
_cell_measurement_theta_max 15.0
_cell_measurement_theta_min 14.6
_cell_volume 5175(4)
_computing_cell_refinement 'MSC/AFC Diffractometer Control'
_computing_data_collection 'MSC/AFC Diffractometer Control'
_computing_data_reduction 'teXsan Ver. 1.11'
_computing_molecular_graphics ORTEP-II
_computing_publication_material 'teXsan Ver. 1.11'
_computing_structure_refinement 'teXsan Ver. 1.10'
_computing_structure_solution SIR92
_diffrn_measured_fraction_theta_full 0.9995
_diffrn_measured_fraction_theta_max 0.9995
_diffrn_measurement_device_type 'Rigaku AFC7R'
_diffrn_measurement_method \w-2\q
_diffrn_radiation_type 'Mo K\a'
_diffrn_radiation_wavelength 0.7107
_diffrn_reflns_av_R_equivalents 0.0150
_diffrn_reflns_limit_h_max 16
_diffrn_reflns_limit_h_min 0
_diffrn_reflns_limit_k_max 17
_diffrn_reflns_limit_k_min 0
_diffrn_reflns_limit_l_max 22
_diffrn_reflns_limit_l_min -22
_diffrn_reflns_number 3527
_diffrn_reflns_theta_full 22.50
_diffrn_reflns_theta_max 22.50
_diffrn_standards_decay_% 1.57
_diffrn_standards_interval_count 150
_diffrn_standards_number 3
_exptl_absorpt_coefficient_mu 0.885
_exptl_absorpt_correction_T_max 0.838
_exptl_absorpt_correction_T_min 0.671
_exptl_absorpt_correction_type psi-scan
_exptl_absorpt_process_details '(North, Phillips & Mathews, 1968)'
_exptl_crystal_colour paleblue
_exptl_crystal_density_diffrn 1.293
_exptl_crystal_density_method 'not measured'
_exptl_crystal_description prismatic
_exptl_crystal_size_max 0.410
_exptl_crystal_size_mid 0.400
_exptl_crystal_size_min 0.200
_refine_diff_density_max 0.42
_refine_diff_density_min -0.36
_refine_ls_extinction_coef 0.0004(3)
_refine_ls_extinction_method 'Zachariasen(1967) type 2 Gaussian isotropic'
_refine_ls_goodness_of_fit_ref 2.550
_refine_ls_hydrogen_treatment noref
_refine_ls_number_parameters 195
_refine_ls_number_reflns 1294
_refine_ls_R_factor_gt 0.0588
_refine_ls_shift/su_max 0.0484
_refine_ls_structure_factor_coef Fsqd
_refine_ls_weighting_details 'w = 1/[\s^2^(Fo^2^) + (0.03100(Max(Fo^2^,0) + 2Fc^2^)/3)^2^]'
_refine_ls_weighting_scheme calc
_refine_ls_wR_factor_ref 0.1453
_reflns_number_gt 1294
_reflns_number_total 1824
_reflns_threshold_expression F^2^>2.0\s(F^2^)
_cod_data_source_file ic051942dsi20060202_013414.cif
_cod_data_source_block '[Cu2(OH)(XDK)(tmen)2]NO3_compound_2a'
_cod_original_cell_volume 5175(3)
_cod_original_sg_symbol_H-M 'C 2/m 2/c 21/m'
_cod_original_formula_sum 'C42 H69 Cu2 N7 O13 '
_cod_database_code 4340169

loop_
_symmetry_equiv_pos_as_xyz
x,y,z
x,-y,-z
x,y,1/2-z
x,-y,1/2+z
-x,-y,-z
-x,y,z
-x,-y,1/2+z
-x,y,1/2-z
1/2+x,1/2+y,z
1/2+x,1/2-y,-z
1/2+x,1/2+y,1/2-z
1/2+x,1/2-y,1/2+z
1/2-x,1/2-y,-z
1/2-x,1/2+y,z
1/2-x,1/2-y,1/2+z
1/2-x,1/2+y,1/2-z

loop_
_atom_site_label
_atom_site_type_symbol
_atom_site_fract_x
_atom_site_fract_y
_atom_site_fract_z
_atom_site_U_iso_or_equiv
_atom_site_adp_type
_atom_site_occupancy
_atom_site_calc_flag
_atom_site_refinement_flags
Cu(1) Cu 0.10866(6) 0.39221(6) 0.2500 0.0640(3) Uani 1.00 d S
O(1) O 0.0000 0.4536(4) 0.2500 0.064(2) Uani 1.00 d S
O(11) O 0.0746(2) 0.3269(2) 0.1689(2) 0.066(1) Uani 1.00 d .
O(12) O -0.1498(2) 0.1300(2) 0.1336(2) 0.067(1) Uani 1.00 d .
O(21) O 0.5000 0.252(1) 0.3128(8) 0.129(6) Uiso 0.50 d SP
O(22) O 0.052(2) 0.689(2) 0.133(1) 0.152(10) Uiso 0.25 d P
O(23) O 0.4687(9) 0.1380(9) 0.2783(6) 0.088(6) Uiso 0.25 d P
O(24) O 0.5000 0.249(2) 0.2500 0.29(1) Uiso 1.00 d S
N(1) N 0.1779(5) 0.4922(6) 0.2180(6) 0.117(5) Uani 0.50 d P
N(2) N 0.2289(4) 0.3344(4) 0.2500 0.097(3) Uani 1.00 d S
N(11) N 0.0000 0.1354(3) 0.1341(3) 0.047(2) Uani 1.00 d S
N(21) N 0.5000 0.210(2) 0.342(1) 0.157(9) Uiso 0.50 d SP
C(1) C 0.1607(9) 0.535(1) 0.1513(7) 0.118(6) Uani 0.50 d P
C(2) C 0.2730(8) 0.4799(9) 0.2726(8) 0.123(7) Uani 0.50 d P
C(3) C 0.2867(8) 0.385(1) 0.2871(6) 0.102(5) Uani 0.50 d P
C(4) C 0.2289(6) 0.2519(6) 0.2500 0.110(4) Uani 1.00 d S
C(5) C 0.271(1) 0.345(1) 0.3200(6) 0.105(5) Uani 0.50 d P
C(11) C 0.0000 0.3236(4) 0.1416(4) 0.062(2) Uani 1.00 d S
C(12) C -0.0829(4) 0.1486(3) 0.1061(2) 0.055(2) Uani 1.00 d .
C(13) C 0.0000 0.4104(6) 0.0471(5) 0.111(4) Uani 1.00 d S
C(14) C -0.1672(5) 0.1527(4) 0.0058(3) 0.097(2) Uani 1.00 d .
C(15) C 0.0000 0.3200(5) 0.0686(4) 0.075(3) Uani 1.00 d S
C(16) C -0.0830(5) 0.2796(4) 0.0414(3) 0.083(2) Uani 1.00 d .
C(17) C -0.0835(4) 0.1839(3) 0.0393(3) 0.071(2) Uani 1.00 d .
C(18) C 0.0000 0.1551(6) 0.0062(4) 0.080(3) Uani 1.00 d S
C(21) C 0.0000 0.1383(6) 0.2500 0.039(3) Uani 1.00 d S
C(22) C 0.0000 0.0931(4) 0.1946(3) 0.040(2) Uani 1.00 d S
C(23) C 0.0000 0.0070(4) 0.1924(3) 0.045(2) Uani 1.00 d S
C(24) C 0.0000 -0.0346(6) 0.2500 0.049(3) Uani 1.00 d S
C(25) C 0.0000 -0.0411(4) 0.1322(4) 0.055(2) Uani 1.00 d S
H(1) H 0.0515 0.4362 0.0613 0.1283 Uiso 1.00 calc .
H(2) H 0.0000 0.4094 0.0016 0.1283 Uiso 1.00 calc S
H(4) H -0.0918 0.2997 0.0002 0.0996 Uiso 1.00 calc .
H(5) H -0.1330 0.2966 0.0669 0.0996 Uiso 1.00 calc .
H(6) H -0.1674 0.1741 -0.0361 0.1153 Uiso 1.00 calc .
H(7) H -0.2180 0.1714 0.0274 0.1153 Uiso 1.00 calc .
H(8) H -0.1662 0.0941 0.0044 0.1153 Uiso 1.00 calc .
H(9) H 0.0000 0.1765 -0.0355 0.0958 Uiso 1.00 calc S
H(10) H 0.0000 0.0966 0.0051 0.0958 Uiso 1.00 calc S
H(11) H 0.0000 -0.0013 0.0984 0.0670 Uiso 1.00 calc S
H(12) H 0.0515 -0.0733 0.1302 0.0670 Uiso 1.00 calc .
H(14) H 0.0000 0.2113 0.2500 0.0964 Uiso 1.00 calc S
H(15) H 0.0000 -0.0999 0.2500 0.0964 Uiso 1.00 calc S
H(16) H 0.1271 0.5029 0.1233 0.1386 Uiso 0.50 calc P
H(17) H 0.1270 0.5885 0.1565 0.1386 Uiso 0.50 calc P
H(18) H 0.2151 0.5518 0.1311 0.1386 Uiso 0.50 calc P
H(19) H 0.1124 0.5276 0.2500 0.0964 Uiso 1.00 calc S
H(20) H 0.3152 0.4960 0.2500 0.1482 Uiso 1.00 calc S
H(21) H 0.2825 0.5093 0.3102 0.1482 Uiso 0.50 calc P
H(22) H 0.2799 0.3742 0.3305 0.1182 Uiso 0.50 calc P
H(23) H 0.3491 0.3700 0.2767 0.1182 Uiso 0.50 calc P
H(24) H 0.2583 0.4139 0.3436 0.0964 Uiso 0.50 calc P
H(25) H 0.2593 0.3390 0.3599 0.0964 Uiso 0.50 calc P
H(26) H 0.3497 0.3300 0.3210 0.0964 Uiso 0.50 calc P
H(27) H 0.2841 0.2268 0.2500 0.1337 Uiso 1.00 calc S
H(28) H 0.1950 0.2295 0.2136 0.1337 Uiso 1.00 calc .

loop_
_atom_site_aniso_label
_atom_site_aniso_U_11
_atom_site_aniso_U_22
_atom_site_aniso_U_33
_atom_site_aniso_U_12
_atom_site_aniso_U_13
_atom_site_aniso_U_23
Cu(1) 0.0373(4) 0.0500(5) 0.1047(8) -0.0050(4) 0.0000 0.0000
O(1) 0.038(4) 0.037(4) 0.117(7) 0.0000 0.0000 0.0000
O(11) 0.056(2) 0.059(2) 0.084(3) 0.002(2) -0.006(2) -0.007(2)
O(12) 0.049(2) 0.081(3) 0.072(3) 0.001(2) -0.011(2) 0.005(2)
N(1) 0.037(4) 0.087(6) 0.23(2) -0.014(5) 0.003(7) 0.034(8)
N(2) 0.050(4) 0.065(5) 0.175(8) 0.007(4) 0.0000 0.0000
N(11) 0.042(3) 0.049(3) 0.049(4) 0.0000 0.0000 0.004(3)
C(1) 0.065(8) 0.19(2) 0.10(1) 0.049(9) -0.014(8) -0.01(1)
C(2) 0.075(7) 0.121(10) 0.17(3) -0.033(7) 0.026(9) -0.03(1)
C(3) 0.046(7) 0.15(1) 0.11(1) -0.025(8) -0.025(7) 0.02(1)
C(4) 0.047(5) 0.078(6) 0.20(1) 0.006(5) 0.0000 0.0000
C(5) 0.11(1) 0.15(1) 0.059(8) 0.01(1) -0.043(8) -0.017(9)
C(11) 0.074(5) 0.039(4) 0.074(6) 0.0000 0.0000 0.003(4)
C(12) 0.064(3) 0.051(3) 0.052(3) 0.002(3) -0.011(3) -0.003(3)
C(13) 0.142(9) 0.068(6) 0.123(9) 0.0000 0.0000 0.024(6)
C(14) 0.120(5) 0.091(5) 0.080(4) 0.004(4) -0.047(4) 0.002(4)
C(15) 0.095(6) 0.052(5) 0.079(6) 0.0000 0.0000 0.019(5)
C(16) 0.109(5) 0.071(4) 0.071(4) 0.012(4) -0.017(4) 0.021(3)
C(17) 0.086(4) 0.068(4) 0.060(4) 0.000(3) -0.015(3) 0.005(3)
C(18) 0.119(7) 0.080(6) 0.040(5) 0.0000 0.0000 0.005(5)
C(21) 0.023(4) 0.044(5) 0.050(6) 0.0000 0.0000 0.0000
C(22) 0.028(3) 0.039(4) 0.054(4) 0.0000 0.0000 -0.003(4)
C(23) 0.033(3) 0.048(4) 0.055(4) 0.0000 0.0000 -0.001(4)
C(24) 0.029(5) 0.042(5) 0.076(8) 0.0000 0.0000 0.0000
C(25) 0.062(4) 0.047(4) 0.055(5) 0.0000 0.0000 -0.010(4)

loop_
_atom_type_symbol
_atom_type_description
_atom_type_scat_dispersion_real
_atom_type_scat_dispersion_imag
_atom_type_scat_source
C C 0.003 0.002
;International Tables for Crystallography
(1992, Vol. C, Tables 4.2.6.8 and 6.1.1.1)
;
H H 0.000 0.000
;International Tables for Crystallography
(1992, Vol. C, Table 6.1.1.2)
;
N N 0.006 0.003
;International Tables for Crystallography
(1992, Vol. C, Tables 4.2.6.8 and 6.1.1.1)
;
O O 0.011 0.006
;International Tables for Crystallography
(1992, Vol. C, Tables 4.2.6.8 and 6.1.1.1)
;
Cu Cu 0.320 1.265
;International Tables for Crystallography
(1992, Vol. C, Tables 4.2.6.8 and 6.1.1.1)
;

loop_
_geom_angle_atom_site_label_1
_geom_angle_atom_site_label_2
_geom_angle_atom_site_label_3
_geom_angle
_geom_angle_site_symmetry_1
_geom_angle_site_symmetry_3
_geom_angle_publ_flag
O(1) Cu(1) O(11) 92.9(1) . . yes
O(1) Cu(1) O(11) 92.9(1) . 3_555 yes
O(1) Cu(1) N(1) 91.6(3) . . yes
O(1) Cu(1) N(1) 91.6(3) . 3_555 yes
O(1) Cu(1) N(2) 176.1(3) . . yes
O(11) Cu(1) O(11) 111.7(2) . 3_555 yes
O(11) Cu(1) N(1) 104.4(4) . . yes
O(11) Cu(1) N(1) 143.4(4) . 3_555 yes
O(11) Cu(1) N(2) 89.3(2) . . yes
O(11) Cu(1) N(1) 143.4(4) 3_555 . yes
O(11) Cu(1) N(1) 104.4(4) 3_555 3_555 yes
O(11) Cu(1) N(2) 89.3(2) 3_555 . yes
N(1) Cu(1) N(1) 39.1(7) . 3_555 yes
N(1) Cu(1) N(2) 84.7(3) . . yes
N(1) Cu(1) N(2) 84.7(3) 3_555 . yes
Cu(1) O(1) Cu(1) 117.7(3) . 6_555 yes
Cu(1) O(11) C(11) 128.3(4) . . yes
O(22) O(21) O(22) 54(1) 11_545 16_545 yes
O(22) O(21) O(24) 131(1) 11_545 . yes
O(22) O(21) N(21) 27.7(10) 11_545 . yes
O(22) O(21) O(24) 131(1) 16_545 . yes
O(22) O(21) N(21) 27.7(10) 16_545 . yes
O(24) O(21) N(21) 131(2) . . yes
O(21) O(22) O(22) 62.9(9) 11_455 6_555 yes
O(21) O(22) N(21) 24(1) 11_455 11_455 yes
O(22) O(22) N(21) 39(2) 6_555 11_455 yes
O(23) O(23) O(23) 90.0 3_555 6_655 yes
O(23) O(23) O(23) 38(1) 3_555 8_655 yes
O(23) O(23) O(23) 51(1) 6_655 8_655 yes
O(21) O(24) O(21) 177(2) . 3_555 yes
Cu(1) N(1) N(1) 70.4(3) . 3_555 yes
Cu(1) N(1) C(1) 123.9(8) . . yes
Cu(1) N(1) C(2) 110.5(8) . 3_555 yes
N(1) N(1) C(1) 152.4(7) 3_555 . yes
N(1) N(1) C(2) 82.1(9) 3_555 3_555 yes
C(1) N(1) C(2) 109(1) . 3_555 yes
Cu(1) N(2) C(3) 106.3(7) . . yes
Cu(1) N(2) C(3) 106.3(7) . 3_555 yes
Cu(1) N(2) C(4) 117.2(6) . . yes
Cu(1) N(2) C(5) 107.2(6) . . yes
Cu(1) N(2) C(5) 107.2(6) . 3_555 yes
C(3) N(2) C(3) 67(1) . 3_555 yes
C(3) N(2) C(4) 124.7(8) . . yes
C(3) N(2) C(5) 36.8(7) . . yes
C(3) N(2) C(5) 102(1) . 3_555 yes
C(3) N(2) C(4) 124.7(8) 3_555 . yes
C(3) N(2) C(5) 102(1) 3_555 . yes
C(3) N(2) C(5) 36.8(7) 3_555 3_555 yes
C(4) N(2) C(5) 96.0(7) . . yes
C(4) N(2) C(5) 96.0(7) . 3_555 yes
C(5) N(2) C(5) 132(1) . 3_555 yes
C(12) N(11) C(12) 126.2(6) . 6_555 yes
C(12) N(11) C(22) 116.6(3) . . yes
C(12) N(11) C(22) 116.6(3) 6_555 . yes
O(21) N(21) O(22) 127(2) . 11_545 yes
O(21) N(21) O(22) 127(2) . 16_545 yes
O(22) N(21) O(22) 101(4) 11_545 16_545 yes
N(1) C(2) C(2) 97.9(9) 3_555 3_555 yes
N(1) C(2) C(3) 103(1) 3_555 . yes
C(2) C(2) C(3) 101.2(8) 3_555 . yes
N(2) C(3) C(2) 111(1) . . yes
N(2) C(3) C(3) 56.5(6) . 3_555 yes
N(2) C(3) C(5) 82(1) . . yes
C(2) C(3) C(3) 78.8(8) . 3_555 yes
C(2) C(3) C(5) 138(1) . . yes
C(3) C(3) C(5) 135(1) 3_555 . yes
N(2) C(5) C(3) 60(1) . . yes
O(11) C(11) O(11) 125.0(8) . 6_555 yes
O(11) C(11) C(15) 117.5(4) . . yes
O(11) C(11) C(15) 117.5(4) 6_555 . yes
O(12) C(12) N(11) 120.1(5) . . yes
O(12) C(12) C(17) 122.6(5) . . yes
N(11) C(12) C(17) 117.3(5) . . yes
C(11) C(15) C(13) 105.3(8) . . yes
C(11) C(15) C(16) 113.3(4) . . yes
C(11) C(15) C(16) 113.3(4) . 6_555 yes
C(13) C(15) C(16) 107.1(5) . . yes
C(13) C(15) C(16) 107.1(5) . 6_555 yes
C(16) C(15) C(16) 110.2(7) . 6_555 yes
C(15) C(16) C(17) 116.3(5) . . yes
C(12) C(17) C(14) 108.4(5) . . yes
C(12) C(17) C(16) 110.2(5) . . yes
C(12) C(17) C(18) 108.2(5) . . yes
C(14) C(17) C(16) 110.2(5) . . yes
C(14) C(17) C(18) 111.4(5) . . yes
C(16) C(17) C(18) 108.4(6) . . yes
C(17) C(18) C(17) 112.2(7) . 6_555 yes
C(22) C(21) C(22) 116.6(8) . 3_555 yes
N(11) C(22) C(21) 120.4(6) . . yes
N(11) C(22) C(23) 116.0(6) . . yes
C(21) C(22) C(23) 123.6(7) . . yes
C(22) C(23) C(24) 116.7(7) . . yes
C(22) C(23) C(25) 123.1(7) . . yes
C(24) C(23) C(25) 120.2(6) . . yes
C(23) C(24) C(23) 122.7(9) . 3_555 yes

loop_
_geom_bond_atom_site_label_1
_geom_bond_atom_site_label_2
_geom_bond_distance
_geom_bond_site_symmetry_2
_geom_bond_publ_flag
Cu(1) O(1) 1.913(3) . yes
Cu(1) O(11) 2.086(4) . yes
Cu(1) O(11) 2.086(4) 3_555 yes
Cu(1) N(1) 2.038(10) . yes
Cu(1) N(1) 2.038(10) 3_555 yes
Cu(1) N(2) 2.037(7) . yes
O(11) C(11) 1.266(5) . yes
O(12) C(12) 1.205(6) . yes
O(21) O(22) 1.73(3) 11_545 yes
O(21) O(22) 1.73(3) 16_545 yes
O(21) O(24) 1.34(2) . yes
O(21) N(21) 0.91(3) . yes
O(22) O(22) 1.57(5) 6_555 yes
O(22) N(21) 1.01(3) 11_455 yes
O(23) O(23) 1.21(3) 3_555 yes
O(23) O(23) 0.94(3) 6_655 yes
O(23) O(23) 1.53(3) 8_655 yes
N(1) N(1) 1.36(2) 3_555 yes
N(1) C(1) 1.60(2) . yes
N(1) C(2) 1.46(1) 3_555 yes
N(2) C(3) 1.43(1) . yes
N(2) C(3) 1.43(1) 3_555 yes
N(2) C(4) 1.33(1) . yes
N(2) C(5) 1.63(1) . yes
N(2) C(5) 1.63(1) 3_555 yes
N(11) C(12) 1.400(6) . yes
N(11) C(12) 1.400(6) 6_555 yes
N(11) C(22) 1.458(8) . yes
C(2) C(2) 0.96(3) 3_555 yes
C(2) C(3) 1.58(2) . yes
C(3) C(3) 1.58(3) 3_555 yes
C(3) C(5) 0.98(2) . yes
C(11) C(15) 1.56(1) . yes
C(12) C(17) 1.531(7) . yes
C(13) C(15) 1.53(1) . yes
C(14) C(17) 1.534(8) . yes
C(15) C(16) 1.524(8) . yes
C(15) C(16) 1.524(8) 6_555 yes
C(16) C(17) 1.544(8) . yes
C(17) C(18) 1.515(7) . yes
C(21) C(22) 1.387(8) . yes
C(21) C(22) 1.387(8) 3_555 yes
C(22) C(23) 1.390(9) . yes
C(23) C(24) 1.398(8) . yes
C(23) C(25) 1.499(10) . yes
